data_4088988
loop_
_publ_author_name
'Kienz, Torben'
'F\"orster, Christoph'
'Heinze, Katja'

_publ_section_title
;
 Generation and Oligomerization ofN-Ferrocenyl Ketenimines via Open-Shell
 Intermediates
;
_journal_issue 21
_journal_name_full Organometallics
_journal_page_first 3681
_journal_paper_doi 10.1021/acs.organomet.6b00619
_journal_volume 35
_journal_year 2016
_chemical_formula_sum 'C72 H72 Ag6 Fe6 N6 S6'
_chemical_formula_weight 2196.03
_space_group_crystal_system triclinic
_space_group_IT_number 2
_space_group_name_Hall '-P 1'
_space_group_name_H-M_alt 'P -1'
_atom_sites_solution_hydrogens geom
_audit_creation_method SHELXL-2014/7
_cell_angle_alpha 109.710(5)
_cell_angle_beta 106.676(4)
_cell_angle_gamma 90.193(4)
_cell_formula_units_Z 1
_cell_length_a 9.7540(17)
_cell_length_b 12.461(3)
_cell_length_c 16.332(3)
_cell_measurement_reflns_used 1348
_cell_measurement_temperature 173(2)
_cell_measurement_theta_max 25.5007
_cell_measurement_theta_min 2.1947
_cell_volume 1779.1(6)
_computing_cell_refinement 'Bruker SMART'
_computing_data_collection 'Bruker SMART'
_computing_data_reduction 'Bruker SAINT'
_computing_structure_refinement 'SHELXL-2014/7 (Sheldrick, 2014)'
_diffrn_ambient_temperature 173(2)
_diffrn_measured_fraction_theta_full 1.000
_diffrn_measured_fraction_theta_max 0.999
_diffrn_measurement_device_type 'CCD area detector'
_diffrn_measurement_method 'phi and omega scans'
_diffrn_radiation_type MoK\a
_diffrn_radiation_wavelength 0.71073
_diffrn_reflns_av_unetI/netI 0.1135
_diffrn_reflns_Laue_measured_fraction_full 1.000
_diffrn_reflns_Laue_measured_fraction_max 0.999
_diffrn_reflns_limit_h_max 12
_diffrn_reflns_limit_h_min -12
_diffrn_reflns_limit_k_max 15
_diffrn_reflns_limit_k_min -16
_diffrn_reflns_limit_l_max 21
_diffrn_reflns_limit_l_min 0
_diffrn_reflns_number 8515
_diffrn_reflns_point_group_measured_fraction_full 1.000
_diffrn_reflns_point_group_measured_fraction_max 0.999
_diffrn_reflns_theta_full 25.242
_diffrn_reflns_theta_max 27.956
_diffrn_reflns_theta_min 1.747
_exptl_absorpt_coefficient_mu 3.017
_exptl_absorpt_correction_T_max 0.745638
_exptl_absorpt_correction_T_min 0.565181
_exptl_absorpt_correction_type multi-scan
_exptl_absorpt_process_details TWINABS
_exptl_crystal_colour orange
_exptl_crystal_density_diffrn 2.050
_exptl_crystal_description plate
_exptl_crystal_F_000 1080
_exptl_crystal_size_max 0.210
_exptl_crystal_size_mid 0.160
_exptl_crystal_size_min 0.010
_refine_diff_density_max 0.923
_refine_diff_density_min -1.126
_refine_diff_density_rms 0.215
_refine_ls_extinction_method none
_refine_ls_goodness_of_fit_ref 1.016
_refine_ls_hydrogen_treatment constr
_refine_ls_matrix_type full
_refine_ls_number_parameters 437
_refine_ls_number_reflns 8515
_refine_ls_number_restraints 9
_refine_ls_restrained_S_all 1.016
_refine_ls_R_factor_all 0.1040
_refine_ls_R_factor_gt 0.0561
_refine_ls_shift/su_max 0.000
_refine_ls_shift/su_mean 0.000
_refine_ls_structure_factor_coef Fsqd
_refine_ls_weighting_details 'w=1/[\s^2^(Fo^2^)+(0.0416P)^2^+1.9574P] where P=(Fo^2^+2Fc^2^)/3'
_refine_ls_weighting_scheme calc
_refine_ls_wR_factor_gt 0.0973
_refine_ls_wR_factor_ref 0.1156
_reflns_Friedel_coverage 0.000
_reflns_number_gt 5836
_reflns_number_total 8515
_reflns_threshold_expression 'I > 2\s(I)'
_cod_data_source_file om6b00619_si_003.cif
_cod_data_source_block tk_119
_cod_database_code 4088988
_shelx_shelxl_version_number 2014/7
_shelx_space_group_comment
;
The symmetry employed for this shelxl refinement is uniquely defined
by the following loop, which should always be used as a source of
symmetry information in preference to the above space-group names.
They are only intended as comments.
;
_shelx_estimated_absorpt_t_min 0.570
_shelx_estimated_absorpt_t_max 0.970

loop_
_space_group_symop_operation_xyz
'x, y, z'
'-x, -y, -z'

loop_
_atom_site_label
_atom_site_type_symbol
_atom_site_fract_x
_atom_site_fract_y
_atom_site_fract_z
_atom_site_U_iso_or_equiv
_atom_site_adp_type
_atom_site_occupancy
_atom_site_site_symmetry_order
_atom_site_calc_flag
_atom_site_refinement_flags_posn
_atom_site_refinement_flags_adp
Ag1 Ag 0.49991(7) 0.40212(5) 0.09433(5) 0.01958(15) Uani 1 1 d . .
Ag2 Ag 0.60333(7) 0.63925(5) 0.14211(5) 0.02011(15) Uani 1 1 d . .
Ag3 Ag 0.30842(7) 0.55844(5) 0.01741(4) 0.01981(15) Uani 1 1 d . .
Fe1 Fe 0.61533(13) 0.29772(11) 0.32187(9) 0.0224(3) Uani 1 1 d . .
Fe2 Fe 0.75527(13) 0.81855(11) 0.41540(8) 0.0222(3) Uani 1 1 d . .
Fe3 Fe 0.04372(13) 0.88499(10) 0.12696(9) 0.0210(3) Uani 1 1 d . .
S1 S 0.8276(2) 0.54373(17) 0.14505(15) 0.0171(4) Uani 1 1 d . .
S2 S 0.3027(2) 0.49772(17) 0.14604(14) 0.0175(4) Uani 1 1 d . .
S3 S 0.5486(2) 0.77182(17) 0.05045(14) 0.0174(4) Uani 1 1 d . .
N1 N 0.7169(7) 0.3821(5) 0.1882(4) 0.0163(14) Uani 1 1 d . .
N2 N 0.4884(7) 0.6832(6) 0.2529(5) 0.0194(15) Uani 1 1 d . .
N3 N 0.2752(7) 0.7501(5) 0.0416(4) 0.0149(13) Uani 1 1 d . U
C1 C 0.5353(11) 0.4525(9) 0.3620(8) 0.038(3) Uani 1 1 d . .
H1 H 0.5422 0.5138 0.3406 0.045 Uiso 1 1 calc R U
C2 C 0.4246(11) 0.3623(9) 0.3254(8) 0.039(3) Uani 1 1 d . .
H2 H 0.3430 0.3520 0.2738 0.047 Uiso 1 1 calc R U
C3 C 0.4522(12) 0.2882(10) 0.3767(8) 0.044(3) Uani 1 1 d . .
H3 H 0.3929 0.2215 0.3667 0.053 Uiso 1 1 calc R U
C4 C 0.5855(13) 0.3335(9) 0.4456(7) 0.043(3) Uani 1 1 d . .
H4 H 0.6330 0.3010 0.4897 0.052 Uiso 1 1 calc R U
C5 C 0.6362(12) 0.4345(9) 0.4381(7) 0.041(3) Uani 1 1 d . .
H5 H 0.7226 0.4825 0.4768 0.049 Uiso 1 1 calc R U
C6 C 0.7173(9) 0.2952(7) 0.2257(6) 0.0187(18) Uani 1 1 d . .
C7 C 0.6039(10) 0.2050(7) 0.1909(6) 0.027(2) Uani 1 1 d . .
H7 H 0.5214 0.1927 0.1394 0.032 Uiso 1 1 calc R U
C8 C 0.6350(11) 0.1361(8) 0.2464(7) 0.034(2) Uani 1 1 d . .
H8 H 0.5784 0.0686 0.2375 0.040 Uiso 1 1 calc R U
C9 C 0.7632(10) 0.1848(9) 0.3161(7) 0.033(2) Uani 1 1 d . .
H9 H 0.8088 0.1558 0.3628 0.039 Uiso 1 1 calc R U
C10 C 0.8140(10) 0.2838(8) 0.3062(6) 0.026(2) Uani 1 1 d . .
H10 H 0.8979 0.3343 0.3458 0.032 Uiso 1 1 calc R U
C11 C 0.8349(8) 0.4314(7) 0.1889(5) 0.0163(17) Uani 1 1 d . .
C12 C 0.9850(9) 0.4011(8) 0.2235(7) 0.028(2) Uani 1 1 d . .
H12A H 0.9800 0.3209 0.2197 0.042 Uiso 1 1 calc R U
H12B H 1.0295 0.4510 0.2872 0.042 Uiso 1 1 calc R U
H12C H 1.0428 0.4116 0.1861 0.042 Uiso 1 1 calc R U
C13 C 0.8497(11) 0.6682(9) 0.3942(8) 0.040(3) Uani 1 1 d . .
H13 H 0.8045 0.5935 0.3551 0.048 Uiso 1 1 calc R U
C14 C 0.9208(10) 0.7455(8) 0.3709(7) 0.038(3) Uani 1 1 d . .
H14 H 0.9308 0.7316 0.3121 0.045 Uiso 1 1 calc R U
C15 C 0.9750(11) 0.8460(9) 0.4462(8) 0.047(3) Uani 1 1 d . .
H15 H 1.0281 0.9116 0.4486 0.056 Uiso 1 1 calc R U
C16 C 0.9347(12) 0.8300(10) 0.5186(8) 0.052(3) Uani 1 1 d . .
H16 H 0.9568 0.8843 0.5789 0.063 Uiso 1 1 calc R U
C17 C 0.8579(12) 0.7222(10) 0.4874(8) 0.046(3) Uani 1 1 d . .
H17 H 0.8181 0.6906 0.5221 0.056 Uiso 1 1 calc R U
C18 C 0.5451(9) 0.7854(7) 0.3298(6) 0.0195(18) Uani 1 1 d . .
C19 C 0.6210(9) 0.8800(7) 0.3236(6) 0.0240(19) Uani 1 1 d . .
H19 H 0.6376 0.8842 0.2701 0.029 Uiso 1 1 calc R U
C20 C 0.6667(11) 0.9664(8) 0.4123(7) 0.034(2) Uani 1 1 d . .
H20 H 0.7155 1.0398 0.4275 0.041 Uiso 1 1 calc R U
C21 C 0.6278(11) 0.9252(8) 0.4739(7) 0.033(2) Uani 1 1 d . .
H21 H 0.6480 0.9646 0.5377 0.040 Uiso 1 1 calc R U
C22 C 0.5520(9) 0.8131(8) 0.4224(6) 0.026(2) Uani 1 1 d . .
H22 H 0.5128 0.7652 0.4466 0.031 Uiso 1 1 calc R U
C23 C 0.3699(9) 0.6249(7) 0.2415(6) 0.0195(18) Uani 1 1 d . .
C24 C 0.2748(9) 0.6527(7) 0.3017(6) 0.024(2) Uani 1 1 d . .
H24A H 0.2949 0.7342 0.3400 0.036 Uiso 1 1 calc R U
H24B H 0.2935 0.6060 0.3407 0.036 Uiso 1 1 calc R U
H24C H 0.1737 0.6361 0.2637 0.036 Uiso 1 1 calc R U
C25 C 0.2049(11) 0.9751(9) 0.2435(7) 0.038(3) Uani 1 1 d . .
H25 H 0.3051 0.9683 0.2552 0.046 Uiso 1 1 calc R U
C26 C 0.1293(11) 1.0512(8) 0.2047(7) 0.037(2) Uani 1 1 d . .
H26 H 0.1690 1.1033 0.1843 0.045 Uiso 1 1 calc R U
C27 C -0.0137(12) 1.0368(8) 0.2018(7) 0.038(3) Uani 1 1 d . .
H27 H -0.0883 1.0783 0.1800 0.046 Uiso 1 1 calc R U
C28 C -0.0288(11) 0.9485(9) 0.2372(7) 0.037(2) Uani 1 1 d . .
H28 H -0.1152 0.9207 0.2429 0.044 Uiso 1 1 calc R U
C29 C 0.1054(13) 0.9105(9) 0.2618(7) 0.042(3) Uani 1 1 d . .
H29 H 0.1267 0.8515 0.2867 0.050 Uiso 1 1 calc R U
C30 C 0.1300(9) 0.7748(7) 0.0344(6) 0.0197(18) Uani 1 1 d . .
C31 C 0.0442(9) 0.8495(7) -0.0046(6) 0.0224(19) Uani 1 1 d . .
H31 H 0.0771 0.9023 -0.0272 0.027 Uiso 1 1 calc R U
C32 C -0.0969(10) 0.8302(7) -0.0033(6) 0.026(2) Uani 1 1 d . .
H32 H -0.1768 0.8669 -0.0257 0.031 Uiso 1 1 calc R U
C33 C -0.0994(9) 0.7468(7) 0.0372(6) 0.024(2) Uani 1 1 d . .
H33 H -0.1816 0.7188 0.0471 0.029 Uiso 1 1 calc R U
C34 C 0.0380(9) 0.7118(7) 0.0604(6) 0.0227(19) Uani 1 1 d . .
H34 H 0.0652 0.6563 0.0884 0.027 Uiso 1 1 calc R U
C35 C 0.3763(8) 0.8183(6) 0.0450(5) 0.0141(13) Uani 1 1 d . U
C36 C 0.3643(9) 0.9374(7) 0.0436(7) 0.0261(19) Uani 1 1 d . U
H36A H 0.3007 0.9750 0.0788 0.039 Uiso 1 1 calc R U
H36B H 0.3244 0.9341 -0.0197 0.039 Uiso 1 1 calc R U
H36C H 0.4599 0.9811 0.0707 0.039 Uiso 1 1 calc R U

loop_
_atom_site_aniso_label
_atom_site_aniso_U_11
_atom_site_aniso_U_22
_atom_site_aniso_U_33
_atom_site_aniso_U_23
_atom_site_aniso_U_13
_atom_site_aniso_U_12
Ag1 0.0165(3) 0.0182(3) 0.0235(4) 0.0065(3) 0.0064(3) 0.0030(2)
Ag2 0.0181(3) 0.0209(3) 0.0232(4) 0.0088(3) 0.0079(3) 0.0014(2)
Ag3 0.0248(3) 0.0157(3) 0.0176(3) 0.0059(3) 0.0046(3) 0.0022(3)
Fe1 0.0229(7) 0.0283(7) 0.0220(7) 0.0140(6) 0.0094(6) 0.0040(5)
Fe2 0.0198(6) 0.0213(6) 0.0187(7) 0.0010(5) 0.0031(6) -0.0013(5)
Fe3 0.0196(6) 0.0199(6) 0.0263(7) 0.0075(5) 0.0119(6) 0.0067(5)
S1 0.0154(10) 0.0185(10) 0.0184(11) 0.0067(9) 0.0064(9) 0.0012(8)
S2 0.0164(10) 0.0176(10) 0.0182(11) 0.0049(8) 0.0065(9) 0.0012(8)
S3 0.0137(10) 0.0208(10) 0.0178(10) 0.0060(8) 0.0060(9) 0.0028(8)
N1 0.023(4) 0.018(3) 0.009(3) 0.004(3) 0.007(3) 0.004(3)
N2 0.024(4) 0.016(3) 0.018(4) 0.006(3) 0.004(3) 0.004(3)
N3 0.017(2) 0.012(2) 0.014(3) 0.002(2) 0.007(2) 0.0038(18)
C1 0.042(6) 0.042(6) 0.049(7) 0.026(5) 0.033(6) 0.023(5)
C2 0.029(6) 0.053(7) 0.053(7) 0.024(6) 0.030(5) 0.021(5)
C3 0.046(7) 0.054(7) 0.043(7) 0.020(6) 0.027(6) -0.002(6)
C4 0.065(8) 0.042(6) 0.031(6) 0.020(5) 0.018(6) 0.003(6)
C5 0.043(6) 0.043(6) 0.035(6) 0.005(5) 0.022(5) -0.006(5)
C6 0.020(4) 0.027(5) 0.020(4) 0.017(4) 0.011(4) 0.010(4)
C7 0.033(5) 0.028(5) 0.027(5) 0.015(4) 0.014(4) 0.010(4)
C8 0.043(6) 0.026(5) 0.044(7) 0.022(5) 0.021(5) 0.010(4)
C9 0.029(5) 0.047(6) 0.040(6) 0.033(5) 0.015(5) 0.017(5)
C10 0.024(5) 0.043(6) 0.018(5) 0.015(4) 0.010(4) 0.004(4)
C11 0.015(4) 0.023(4) 0.012(4) 0.007(3) 0.005(3) -0.001(3)
C12 0.013(4) 0.035(5) 0.042(6) 0.024(5) 0.007(4) 0.010(4)
C13 0.034(6) 0.032(6) 0.042(7) 0.000(5) 0.009(5) 0.013(5)
C14 0.024(5) 0.040(6) 0.029(6) -0.009(5) 0.004(5) 0.003(4)
C15 0.028(6) 0.045(7) 0.052(8) -0.006(6) 0.017(6) 0.000(5)
C16 0.038(7) 0.049(7) 0.036(7) -0.007(6) -0.014(6) 0.013(6)
C17 0.050(7) 0.050(7) 0.034(6) 0.016(6) 0.003(6) 0.023(6)
C18 0.020(4) 0.023(4) 0.012(4) 0.003(3) 0.004(4) 0.004(3)
C19 0.024(5) 0.024(5) 0.022(5) 0.006(4) 0.006(4) -0.005(4)
C20 0.038(6) 0.027(5) 0.036(6) 0.011(5) 0.010(5) 0.003(4)
C21 0.044(6) 0.025(5) 0.026(5) -0.004(4) 0.018(5) 0.007(4)
C22 0.020(5) 0.030(5) 0.025(5) 0.003(4) 0.011(4) 0.004(4)
C23 0.023(5) 0.020(4) 0.014(4) 0.007(3) 0.001(4) 0.002(3)
C24 0.022(5) 0.026(5) 0.022(5) -0.001(4) 0.016(4) -0.005(4)
C25 0.025(5) 0.053(7) 0.024(5) 0.004(5) 0.002(5) 0.004(5)
C26 0.050(7) 0.032(5) 0.029(6) -0.001(4) 0.026(5) 0.005(5)
C27 0.051(7) 0.034(6) 0.029(6) 0.005(5) 0.016(5) 0.022(5)
C28 0.034(6) 0.042(6) 0.039(6) 0.014(5) 0.020(5) 0.011(5)
C29 0.069(8) 0.028(5) 0.035(6) 0.010(5) 0.028(6) 0.021(5)
C30 0.019(4) 0.015(4) 0.022(5) 0.004(3) 0.006(4) 0.004(3)
C31 0.021(4) 0.019(4) 0.026(5) 0.010(4) 0.005(4) 0.007(3)
C32 0.024(5) 0.023(5) 0.026(5) 0.008(4) 0.004(4) 0.005(4)
C33 0.015(4) 0.021(4) 0.037(6) 0.012(4) 0.008(4) 0.004(3)
C34 0.025(5) 0.029(5) 0.026(5) 0.016(4) 0.016(4) 0.005(4)
C35 0.020(2) 0.0085(19) 0.012(3) -0.0043(18) 0.011(2) 0.0037(16)
C36 0.018(4) 0.013(2) 0.051(5) 0.010(2) 0.019(4) 0.006(2)

loop_
_atom_type_symbol
_atom_type_description
_atom_type_scat_dispersion_real
_atom_type_scat_dispersion_imag
_atom_type_scat_source
C C 0.0033 0.0016 'International Tables Vol C Tables 4.2.6.8 and 6.1.1.4'
H H 0.0000 0.0000 'International Tables Vol C Tables 4.2.6.8 and 6.1.1.4'
N N 0.0061 0.0033 'International Tables Vol C Tables 4.2.6.8 and 6.1.1.4'
Ag Ag -0.8971 1.1015 'International Tables Vol C Tables 4.2.6.8 and 6.1.1.4'
S S 0.1246 0.1234 'International Tables Vol C Tables 4.2.6.8 and 6.1.1.4'
Fe Fe 0.3463 0.8444 'International Tables Vol C Tables 4.2.6.8 and 6.1.1.4'

loop_
_geom_angle_atom_site_label_1
_geom_angle_atom_site_label_2
_geom_angle_atom_site_label_3
_geom_angle
_geom_angle_site_symmetry_1
_geom_angle_site_symmetry_3
N1 Ag1 S2 125.46(17) . .
N1 Ag1 S3 104.98(17) . 2_665
S2 Ag1 S3 121.90(7) . 2_665
N1 Ag1 Ag2 88.31(16) . .
S2 Ag1 Ag2 79.61(5) . .
S3 Ag1 Ag2 133.17(5) 2_665 .
N1 Ag1 Ag3 147.91(16) . .
S2 Ag1 Ag3 52.28(5) . .
S3 Ag1 Ag3 98.85(5) 2_665 .
Ag2 Ag1 Ag3 59.62(2) . .
N1 Ag1 Ag3 82.63(16) . 2_665
S2 Ag1 Ag3 135.05(5) . 2_665
S3 Ag1 Ag3 71.76(5) 2_665 2_665
Ag2 Ag1 Ag3 65.64(2) . 2_665
Ag3 Ag1 Ag3 84.80(3) . 2_665
N2 Ag2 S1 126.62(18) . .
N2 Ag2 S3 111.30(17) . .
S1 Ag2 S3 117.25(7) . .
N2 Ag2 Ag1 87.34(16) . .
S1 Ag2 Ag1 77.72(5) . .
S3 Ag2 Ag1 130.67(6) . .
N2 Ag2 Ag3 83.08(18) . .
S1 Ag2 Ag3 129.65(6) . .
S3 Ag2 Ag3 74.41(5) . .
Ag1 Ag2 Ag3 62.64(2) . .
N2 Ag2 Ag3 147.65(16) . 2_665
S1 Ag2 Ag3 48.83(5) . 2_665
S3 Ag2 Ag3 93.18(5) . 2_665
Ag1 Ag2 Ag3 60.38(2) . 2_665
Ag3 Ag2 Ag3 83.61(3) . 2_665
N3 Ag3 S1 104.50(17) . 2_665
N3 Ag3 S2 114.09(16) . .
S1 Ag3 S2 125.55(7) 2_665 .
N3 Ag3 Ag2 87.12(16) . .
S1 Ag3 Ag2 142.10(5) 2_665 .
S2 Ag3 Ag2 78.38(5) . .
N3 Ag3 Ag1 142.94(16) . .
S1 Ag3 Ag1 110.59(5) 2_665 .
S2 Ag3 Ag1 52.11(5) . .
Ag2 Ag3 Ag1 57.74(2) . .
N3 Ag3 Ag1 83.19(15) . 2_665
S1 Ag3 Ag1 73.86(5) 2_665 2_665
S2 Ag3 Ag1 144.79(5) . 2_665
Ag2 Ag3 Ag1 71.88(3) . 2_665
Ag1 Ag3 Ag1 95.20(3) . 2_665
N3 Ag3 Ag2 132.57(16) . 2_665
S1 Ag3 Ag2 49.30(5) 2_665 2_665
S2 Ag3 Ag2 112.93(5) . 2_665
Ag2 Ag3 Ag2 96.39(3) . 2_665
Ag1 Ag3 Ag2 68.75(3) . 2_665
Ag1 Ag3 Ag2 53.98(2) 2_665 2_665
C9 Fe1 C8 40.4(4) . .
C9 Fe1 C4 105.8(4) . .
C8 Fe1 C4 121.0(4) . .
C9 Fe1 C10 40.6(3) . .
C8 Fe1 C10 68.4(4) . .
C4 Fe1 C10 121.6(4) . .
C9 Fe1 C7 68.5(4) . .
C8 Fe1 C7 41.1(3) . .
C4 Fe1 C7 158.1(4) . .
C10 Fe1 C7 68.7(4) . .
C9 Fe1 C5 121.0(5) . .
C8 Fe1 C5 156.5(4) . .
C4 Fe1 C5 40.5(4) . .
C10 Fe1 C5 106.6(4) . .
C7 Fe1 C5 160.6(4) . .
C9 Fe1 C2 159.7(4) . .
C8 Fe1 C2 124.8(5) . .
C4 Fe1 C2 68.0(5) . .
C10 Fe1 C2 159.2(4) . .
C7 Fe1 C2 109.7(4) . .
C5 Fe1 C2 67.7(4) . .
C9 Fe1 C1 157.8(5) . .
C8 Fe1 C1 160.9(4) . .
C4 Fe1 C1 68.7(4) . .
C10 Fe1 C1 122.7(4) . .
C7 Fe1 C1 124.5(4) . .
C5 Fe1 C1 41.0(4) . .
C2 Fe1 C1 40.0(4) . .
C9 Fe1 C3 122.2(4) . .
C8 Fe1 C3 107.3(4) . .
C4 Fe1 C3 40.6(4) . .
C10 Fe1 C3 157.9(4) . .
C7 Fe1 C3 123.3(4) . .
C5 Fe1 C3 68.2(4) . .
C2 Fe1 C3 40.6(4) . .
C1 Fe1 C3 68.4(4) . .
C9 Fe1 C6 68.1(3) . .
C8 Fe1 C6 68.2(4) . .
C4 Fe1 C6 159.0(4) . .
C10 Fe1 C6 40.8(3) . .
C7 Fe1 C6 40.4(3) . .
C5 Fe1 C6 124.0(4) . .
C2 Fe1 C6 124.5(4) . .
C1 Fe1 C6 108.9(4) . .
C3 Fe1 C6 159.6(4) . .
C21 Fe2 C16 105.2(5) . .
C21 Fe2 C22 41.5(4) . .
C16 Fe2 C22 125.2(5) . .
C21 Fe2 C17 114.9(4) . .
C16 Fe2 C17 40.2(4) . .
C22 Fe2 C17 105.1(4) . .
C21 Fe2 C20 40.6(4) . .
C16 Fe2 C20 118.1(4) . .
C22 Fe2 C20 68.4(4) . .
C17 Fe2 C20 149.9(4) . .
C21 Fe2 C14 165.9(4) . .
C16 Fe2 C14 67.0(4) . .
C22 Fe2 C14 152.6(4) . .
C17 Fe2 C14 67.4(5) . .
C20 Fe2 C14 131.3(4) . .
C21 Fe2 C19 69.1(4) . .
C16 Fe2 C19 153.2(4) . .
C22 Fe2 C19 68.7(4) . .
C17 Fe2 C19 166.3(4) . .
C20 Fe2 C19 40.7(4) . .
C14 Fe2 C19 112.1(4) . .
C21 Fe2 C15 126.8(4) . .
C16 Fe2 C15 40.8(5) . .
C22 Fe2 C15 164.3(4) . .
C17 Fe2 C15 68.4(5) . .
C20 Fe2 C15 109.6(4) . .
C14 Fe2 C15 39.7(4) . .
C19 Fe2 C15 120.7(4) . .
C21 Fe2 C13 150.1(4) . .
C16 Fe2 C13 67.6(4) . .
C22 Fe2 C13 117.4(4) . .
C17 Fe2 C13 40.7(4) . .
C20 Fe2 C13 168.6(4) . .
C14 Fe2 C13 39.7(4) . .
C19 Fe2 C13 130.2(4) . .
C15 Fe2 C13 67.6(4) . .
C21 Fe2 C18 69.0(4) . .
C16 Fe2 C18 163.5(5) . .
C22 Fe2 C18 40.5(3) . .
C17 Fe2 C18 126.8(4) . .
C20 Fe2 C18 68.1(4) . .
C14 Fe2 C18 121.7(4) . .
C19 Fe2 C18 40.8(3) . .
C15 Fe2 C18 154.6(4) . .
C13 Fe2 C18 109.3(4) . .
C29 Fe3 C28 40.1(4) . .
C29 Fe3 C33 119.6(4) . .
C28 Fe3 C33 106.1(4) . .
C29 Fe3 C31 162.8(4) . .
C28 Fe3 C31 156.7(4) . .
C33 Fe3 C31 67.8(3) . .
C29 Fe3 C25 40.8(4) . .
C28 Fe3 C25 67.6(4) . .
C33 Fe3 C25 156.1(4) . .
C31 Fe3 C25 126.9(4) . .
C29 Fe3 C26 68.3(4) . .
C28 Fe3 C26 67.9(4) . .
C33 Fe3 C26 160.9(4) . .
C31 Fe3 C26 110.1(4) . .
C25 Fe3 C26 40.2(4) . .
C29 Fe3 C32 154.9(4) . .
C28 Fe3 C32 120.8(4) . .
C33 Fe3 C32 40.3(3) . .
C31 Fe3 C32 40.1(3) . .
C25 Fe3 C32 162.8(4) . .
C26 Fe3 C32 125.8(4) . .
C29 Fe3 C30 124.5(4) . .
C28 Fe3 C30 159.5(4) . .
C33 Fe3 C30 67.6(3) . .
C31 Fe3 C30 41.1(3) . .
C25 Fe3 C30 109.7(4) . .
C26 Fe3 C30 124.2(4) . .
C32 Fe3 C30 68.0(3) . .
C29 Fe3 C34 106.3(4) . .
C28 Fe3 C34 122.1(4) . .
C33 Fe3 C34 39.9(3) . .
C31 Fe3 C34 68.6(3) . .
C25 Fe3 C34 122.4(4) . .
C26 Fe3 C34 158.7(4) . .
C32 Fe3 C34 67.8(3) . .
C30 Fe3 C34 40.7(3) . .
C29 Fe3 C27 67.9(4) . .
C28 Fe3 C27 40.9(4) . .
C33 Fe3 C27 124.2(4) . .
C31 Fe3 C27 122.5(4) . .
C25 Fe3 C27 67.1(4) . .
C26 Fe3 C27 39.6(4) . .
C32 Fe3 C27 108.5(4) . .
C30 Fe3 C27 158.7(4) . .
C34 Fe3 C27 159.4(4) . .
C11 S1 Ag3 101.0(3) . 2_665
C11 S1 Ag2 113.1(3) . .
Ag3 S1 Ag2 81.87(7) 2_665 .
C23 S2 Ag1 111.2(3) . .
C23 S2 Ag3 102.5(3) . .
Ag1 S2 Ag3 75.61(6) . .
C35 S3 Ag1 103.1(3) . 2_665
C35 S3 Ag2 110.9(3) . .
Ag1 S3 Ag2 88.83(7) 2_665 .
C11 N1 C6 122.1(7) . .
C11 N1 Ag1 119.5(5) . .
C6 N1 Ag1 116.7(5) . .
C23 N2 C18 121.3(7) . .
C23 N2 Ag2 121.9(6) . .
C18 N2 Ag2 116.4(5) . .
C35 N3 C30 125.3(7) . .
C35 N3 Ag3 119.5(5) . .
C30 N3 Ag3 114.2(5) . .
C2 C1 C5 106.5(9) . .
C2 C1 Fe1 69.4(5) . .
C5 C1 Fe1 68.9(6) . .
C2 C1 H1 126.7 . .
C5 C1 H1 126.7 . .
Fe1 C1 H1 126.5 . .
C1 C2 C3 110.1(10) . .
C1 C2 Fe1 70.6(5) . .
C3 C2 Fe1 70.5(6) . .
C1 C2 H2 125.0 . .
C3 C2 H2 125.0 . .
Fe1 C2 H2 125.6 . .
C4 C3 C2 106.3(9) . .
C4 C3 Fe1 68.4(6) . .
C2 C3 Fe1 68.9(5) . .
C4 C3 H3 126.8 . .
C2 C3 H3 126.8 . .
Fe1 C3 H3 127.3 . .
C5 C4 C3 108.8(10) . .
C5 C4 Fe1 70.2(6) . .
C3 C4 Fe1 71.0(6) . .
C5 C4 H4 125.6 . .
C3 C4 H4 125.6 . .
Fe1 C4 H4 124.8 . .
C4 C5 C1 108.2(10) . .
C4 C5 Fe1 69.3(6) . .
C1 C5 Fe1 70.1(6) . .
C4 C5 H5 125.9 . .
C1 C5 H5 125.9 . .
Fe1 C5 H5 126.3 . .
N1 C6 C7 122.7(7) . .
N1 C6 C10 130.3(8) . .
C7 C6 C10 106.8(7) . .
N1 C6 Fe1 124.5(5) . .
C7 C6 Fe1 68.0(5) . .
C10 C6 Fe1 67.7(4) . .
C6 C7 C8 108.2(8) . .
C6 C7 Fe1 71.7(5) . .
C8 C7 Fe1 69.1(6) . .
C6 C7 H7 125.9 . .
C8 C7 H7 125.9 . .
Fe1 C7 H7 124.9 . .
C9 C8 C7 108.1(8) . .
C9 C8 Fe1 69.8(6) . .
C7 C8 Fe1 69.8(5) . .
C9 C8 H8 126.0 . .
C7 C8 H8 126.0 . .
Fe1 C8 H8 126.0 . .
C8 C9 C10 108.9(8) . .
C8 C9 Fe1 69.9(5) . .
C10 C9 Fe1 70.1(5) . .
C8 C9 H9 125.5 . .
C10 C9 H9 125.5 . .
Fe1 C9 H9 126.1 . .
C9 C10 C6 108.0(8) . .
C9 C10 Fe1 69.3(5) . .
C6 C10 Fe1 71.5(5) . .
C9 C10 H10 126.0 . .
C6 C10 H10 126.0 . .
Fe1 C10 H10 124.8 . .
N1 C11 C12 126.0(7) . .
N1 C11 S1 119.9(6) . .
C12 C11 S1 114.1(6) . .
C11 C12 H12A 109.5 . .
C11 C12 H12B 109.5 . .
H12A C12 H12B 109.5 . .
C11 C12 H12C 109.5 . .
H12A C12 H12C 109.5 . .
H12B C12 H12C 109.5 . .
C14 C13 C17 107.0(10) . .
C14 C13 Fe2 69.8(6) . .
C17 C13 Fe2 68.5(6) . .
C14 C13 H13 126.5 . .
C17 C13 H13 126.5 . .
Fe2 C13 H13 126.8 . .
C15 C14 C13 110.3(10) . .
C15 C14 Fe2 70.4(6) . .
C13 C14 Fe2 70.5(6) . .
C15 C14 H14 124.8 . .
C13 C14 H14 124.8 . .
Fe2 C14 H14 125.9 . .
C14 C15 C16 105.8(10) . .
C14 C15 Fe2 69.9(6) . .
C16 C15 Fe2 68.1(6) . .
C14 C15 H15 127.1 . .
C16 C15 H15 127.1 . .
Fe2 C15 H15 126.4 . .
C17 C16 C15 109.4(10) . .
C17 C16 Fe2 70.3(6) . .
C15 C16 Fe2 71.0(6) . .
C17 C16 H16 125.3 . .
C15 C16 H16 125.3 . .
Fe2 C16 H16 125.0 . .
C16 C17 C13 107.5(11) . .
C16 C17 Fe2 69.5(6) . .
C13 C17 Fe2 70.9(6) . .
C16 C17 H17 126.2 . .
C13 C17 H17 126.2 . .
Fe2 C17 H17 125.0 . .
C22 C18 N2 130.8(8) . .
C22 C18 C19 107.4(7) . .
N2 C18 C19 121.6(7) . .
C22 C18 Fe2 67.9(5) . .
N2 C18 Fe2 124.6(6) . .
C19 C18 Fe2 68.9(5) . .
C20 C19 C18 107.4(8) . .
C20 C19 Fe2 69.5(5) . .
C18 C19 Fe2 70.3(5) . .
C20 C19 H19 126.3 . .
C18 C19 H19 126.3 . .
Fe2 C19 H19 125.4 . .
C21 C20 C19 109.0(8) . .
C21 C20 Fe2 68.5(5) . .
C19 C20 Fe2 69.8(5) . .
C21 C20 H20 125.5 . .
C19 C20 H20 125.5 . .
Fe2 C20 H20 127.8 . .
C20 C21 C22 107.3(8) . .
C20 C21 Fe2 70.9(5) . .
C22 C21 Fe2 69.4(5) . .
C20 C21 H21 126.4 . .
C22 C21 H21 126.4 . .
Fe2 C21 H21 124.9 . .
C18 C22 C21 108.9(8) . .
C18 C22 Fe2 71.7(5) . .
C21 C22 Fe2 69.0(5) . .
C18 C22 H22 125.6 . .
C21 C22 H22 125.6 . .
Fe2 C22 H22 125.3 . .
N2 C23 C24 127.3(8) . .
N2 C23 S2 120.4(6) . .
C24 C23 S2 112.2(6) . .
C23 C24 H24A 109.5 . .
C23 C24 H24B 109.5 . .
H24A C24 H24B 109.5 . .
C23 C24 H24C 109.5 . .
H24A C24 H24C 109.5 . .
H24B C24 H24C 109.5 . .
C26 C25 C29 108.0(9) . .
C26 C25 Fe3 70.1(6) . .
C29 C25 Fe3 68.7(6) . .
C26 C25 H25 126.0 . .
C29 C25 H25 126.0 . .
Fe3 C25 H25 126.8 . .
C27 C26 C25 108.0(9) . .
C27 C26 Fe3 70.4(6) . .
C25 C26 Fe3 69.7(6) . .
C27 C26 H26 126.0 . .
C25 C26 H26 126.0 . .
Fe3 C26 H26 125.5 . .
C26 C27 C28 108.1(9) . .
C26 C27 Fe3 70.0(6) . .
C28 C27 Fe3 68.8(5) . .
C26 C27 H27 126.0 . .
C28 C27 H27 126.0 . .
Fe3 C27 H27 126.8 . .
C29 C28 C27 107.8(9) . .
C29 C28 Fe3 69.4(6) . .
C27 C28 Fe3 70.3(5) . .
C29 C28 H28 126.1 . .
C27 C28 H28 126.1 . .
Fe3 C28 H28 125.8 . .
C28 C29 C25 108.1(9) . .
C28 C29 Fe3 70.6(6) . .
C25 C29 Fe3 70.6(6) . .
C28 C29 H29 125.9 . .
C25 C29 H29 125.9 . .
Fe3 C29 H29 124.5 . .
C34 C30 N3 120.7(7) . .
C34 C30 C31 107.4(7) . .
N3 C30 C31 131.6(7) . .
C34 C30 Fe3 69.7(5) . .
N3 C30 Fe3 131.0(6) . .
C31 C30 Fe3 69.1(5) . .
C32 C31 C30 107.6(7) . .
C32 C31 Fe3 70.3(5) . .
C30 C31 Fe3 69.8(5) . .
C32 C31 H31 126.2 . .
C30 C31 H31 126.2 . .
Fe3 C31 H31 125.4 . .
C31 C32 C33 108.1(7) . .
C31 C32 Fe3 69.7(5) . .
C33 C32 Fe3 69.5(5) . .
C31 C32 H32 125.9 . .
C33 C32 H32 125.9 . .
Fe3 C32 H32 126.5 . .
C34 C33 C32 109.4(7) . .
C34 C33 Fe3 70.6(5) . .
C32 C33 Fe3 70.2(5) . .
C34 C33 H33 125.3 . .
C32 C33 H33 125.3 . .
Fe3 C33 H33 125.5 . .
C33 C34 C30 107.5(7) . .
C33 C34 Fe3 69.5(5) . .
C30 C34 Fe3 69.6(5) . .
C33 C34 H34 126.3 . .
C30 C34 H34 126.3 . .
Fe3 C34 H34 126.2 . .
N3 C35 C36 126.2(7) . .
N3 C35 S3 119.2(6) . .
C36 C35 S3 114.6(6) . .
C35 C36 H36A 109.5 . .
C35 C36 H36B 109.5 . .
H36A C36 H36B 109.5 . .
C35 C36 H36C 109.5 . .
H36A C36 H36C 109.5 . .
H36B C36 H36C 109.5 . .

loop_
_geom_bond_atom_site_label_1
_geom_bond_atom_site_label_2
_geom_bond_distance
_geom_bond_site_symmetry_2
Ag1 N1 2.300(7) .
Ag1 S2 2.470(2) .
Ag1 S3 2.531(2) 2_665
Ag1 Ag2 2.8863(11) .
Ag1 Ag3 3.0314(10) .
Ag1 Ag3 3.1023(10) 2_665
Ag2 N2 2.308(7) .
Ag2 S1 2.490(2) .
Ag2 S3 2.544(2) .
Ag2 Ag3 2.9446(10) .
Ag2 Ag3 3.2510(10) 2_665
Ag3 N3 2.325(6) .
Ag3 S1 2.472(2) 2_665
Ag3 S2 2.475(2) .
Ag3 Ag1 3.1023(10) 2_665
Ag3 Ag2 3.2511(10) 2_665
Fe1 C9 2.018(9) .
Fe1 C8 2.019(10) .
Fe1 C4 2.024(10) .
Fe1 C10 2.027(9) .
Fe1 C7 2.029(9) .
Fe1 C5 2.036(10) .
Fe1 C2 2.037(9) .
Fe1 C1 2.052(9) .
Fe1 C3 2.058(10) .
Fe1 C6 2.078(8) .
Fe2 C21 2.015(9) .
Fe2 C16 2.017(10) .
Fe2 C22 2.020(9) .
Fe2 C17 2.027(10) .
Fe2 C20 2.047(10) .
Fe2 C14 2.050(10) .
Fe2 C19 2.051(9) .
Fe2 C15 2.056(10) .
Fe2 C13 2.059(10) .
Fe2 C18 2.071(8) .
Fe3 C29 2.020(11) .
Fe3 C28 2.035(10) .
Fe3 C33 2.042(9) .
Fe3 C31 2.044(9) .
Fe3 C25 2.045(10) .
Fe3 C26 2.051(10) .
Fe3 C32 2.052(9) .
Fe3 C30 2.054(8) .
Fe3 C34 2.055(9) .
Fe3 C27 2.055(9) .
S1 C11 1.768(8) .
S1 Ag3 2.472(2) 2_665
S2 C23 1.764(9) .
S3 C35 1.767(8) .
S3 Ag1 2.531(2) 2_665
N1 C11 1.297(9) .
N1 C6 1.413(9) .
N2 C23 1.295(10) .
N2 C18 1.422(10) .
N3 C35 1.277(9) .
N3 C30 1.431(10) .
C1 C2 1.398(14) .
C1 C5 1.433(15) .
C1 H1 0.9500 .
C2 C3 1.421(14) .
C2 H2 0.9500 .
C3 C4 1.416(15) .
C3 H3 0.9500 .
C4 C5 1.407(13) .
C4 H4 0.9500 .
C5 H5 0.9500 .
C6 C7 1.418(12) .
C6 C10 1.433(12) .
C7 C8 1.420(12) .
C7 H7 0.9500 .
C8 C9 1.393(14) .
C8 H8 0.9500 .
C9 C10 1.403(12) .
C9 H9 0.9500 .
C10 H10 0.9500 .
C11 C12 1.510(11) .
C12 H12A 0.9800 .
C12 H12B 0.9800 .
C12 H12C 0.9800 .
C13 C14 1.395(14) .
C13 C17 1.420(15) .
C13 H13 0.9500 .
C14 C15 1.394(14) .
C14 H14 0.9500 .
C15 C16 1.421(16) .
C15 H15 0.9500 .
C16 C17 1.391(15) .
C16 H16 0.9500 .
C17 H17 0.9500 .
C18 C22 1.415(12) .
C18 C19 1.437(11) .
C19 C20 1.425(13) .
C19 H19 0.9500 .
C20 C21 1.408(13) .
C20 H20 0.9500 .
C21 C22 1.431(12) .
C21 H21 0.9500 .
C22 H22 0.9500 .
C23 C24 1.498(11) .
C24 H24A 0.9800 .
C24 H24B 0.9800 .
C24 H24C 0.9800 .
C25 C26 1.409(14) .
C25 C29 1.416(14) .
C25 H25 0.9500 .
C26 C27 1.390(14) .
C26 H26 0.9500 .
C27 C28 1.430(13) .
C27 H27 0.9500 .
C28 C29 1.389(14) .
C28 H28 0.9500 .
C29 H29 0.9500 .
C30 C34 1.428(11) .
C30 C31 1.440(11) .
C31 C32 1.404(11) .
C31 H31 0.9500 .
C32 C33 1.410(11) .
C32 H32 0.9500 .
C33 C34 1.397(11) .
C33 H33 0.9500 .
C34 H34 0.9500 .
C35 C36 1.497(10) .
C36 H36A 0.9800 .
C36 H36B 0.9800 .
C36 H36C 0.9800 .
